data_4020809
loop_
_publ_author_name
'Mirela Balog'
'Ion Grosu'
'G\'erard Pl\'e'
'Yvan Ramondenc'
'Eric Condamine'
'Richard A. Varga'

_publ_section_title
;
 Design and Synthesis of New Macrocyclic Cyclophanes
 Using 1,3-Dioxane Units as Bridges: A Molecular "Rocking Chair"
;
_journal_name_full 'Journal of Organic Chemistry'
_journal_page_first 1337
_journal_page_last 1345
_journal_paper_doi 10.1021/jo0353987
_journal_volume 69
_journal_year 2004
_chemical_formula_sum 'C29 H33 Cl3 O8'
_chemical_formula_weight 615.90
_space_group_IT_number 2
_symmetry_cell_setting triclinic
_symmetry_space_group_name_Hall '-P 1'
_symmetry_space_group_name_H-M 'P -1'
_cell_angle_alpha 93.024(6)
_cell_angle_beta 102.766(6)
_cell_angle_gamma 99.552(6)
_cell_formula_units_Z 2
_cell_length_a 10.205(3)
_cell_length_b 11.005(4)
_cell_length_c 14.124(5)
_cell_measurement_temperature 297(2)
_cell_volume 1519.0(8)
_diffrn_ambient_temperature 297(2)
_exptl_crystal_density_diffrn 1.347
_cod_depositor_comments
;
The following automatic conversions were performed:
'_symmetry_cell_setting' value 'Triclinic' changed to 'triclinic'
according to '/home/saulius/struct/CIF-dictionaries/cif_core.dic'
dictionary named 'cif_core.dic' version 2.4.1 from 2010-06-29.

Automatic conversion script
Id: cif_fix_enum 1527 2010-12-29 10:47:43Z saulius 
;
_cod_database_code 4020809

loop_
_symmetry_equiv_pos_as_xyz
'x, y, z'
'-x, -y, -z'

loop_
_atom_site_label
_atom_site_type_symbol
_atom_site_fract_x
_atom_site_fract_y
_atom_site_fract_z
_atom_site_U_iso_or_equiv
_atom_site_adp_type
_atom_site_occupancy
_atom_site_symmetry_multiplicity
_atom_site_calc_flag
_atom_site_refinement_flags
_atom_site_disorder_assembly
_atom_site_disorder_group
C1 C 0.1184(3) 0.7526(3) 1.0080(2) 0.0485(8) Uani 1 1 d . . .
C2 C 0.0918(3) 0.8215(3) 0.9200(3) 0.0578(9) Uani 1 1 d . . .
C4 C 0.0926(4) 0.8500(3) 0.7592(3) 0.0645(9) Uani 1 1 d . . .
H4A H 0.1376 0.9355 0.7776 0.077 Uiso 1 1 calc R . .
H4B H -0.0052 0.8482 0.7437 0.077 Uiso 1 1 calc R . .
C5 C 0.1332(3) 0.8031(3) 0.6696(2) 0.0516(8) Uani 1 1 d . . .
C6 C 0.2847(3) 0.7990(3) 0.6901(2) 0.0503(8) Uani 1 1 d . . .
H6A H 0.3371 0.8814 0.7122 0.060 Uiso 1 1 calc R . .
H6B H 0.3072 0.7457 0.7416 0.060 Uiso 1 1 calc R . .
C8 C 0.2448(3) 0.6337(3) 0.5637(2) 0.0497(8) Uani 1 1 d . . .
C9 C 0.2869(3) 0.5328(3) 0.6282(2) 0.0449(7) Uani 1 1 d . . .
C10 C 0.4186(3) 0.5436(3) 0.6841(2) 0.0541(8) Uani 1 1 d . . .
H10 H 0.4815 0.6156 0.6856 0.065 Uiso 1 1 calc R . .
C11 C 0.4579(3) 0.4496(3) 0.7372(2) 0.0542(8) Uani 1 1 d . . .
H11 H 0.5471 0.4591 0.7743 0.065 Uiso 1 1 calc R . .
C12 C 0.3665(3) 0.3401(3) 0.7367(2) 0.0431(7) Uani 1 1 d . . .
C13 C 0.4155(3) 0.2334(3) 0.7903(2) 0.0472(7) Uani 1 1 d . . .
C15 C 0.2440(3) 0.1977(3) 0.8826(2) 0.0492(7) Uani 1 1 d . . .
H15A H 0.1714 0.1350 0.8935 0.059 Uiso 1 1 calc R . .
H15B H 0.2045 0.2686 0.8606 0.059 Uiso 1 1 calc R . .
C16 C 0.3518(3) 0.2363(3) 0.9776(2) 0.0487(7) Uani 1 1 d . . .
C17 C 0.2910(4) 0.2872(3) 1.0559(2) 0.0584(8) Uani 1 1 d . . .
H17A H 0.2138 0.2269 1.0631 0.070 Uiso 1 1 calc R . .
H17B H 0.3587 0.2997 1.1174 0.070 Uiso 1 1 calc R . .
C19 C 0.1923(3) 0.4487(3) 1.1050(2) 0.0494(7) Uani 1 1 d . . .
C20 C 0.1601(3) 0.5748(3) 1.0939(2) 0.0453(7) Uani 1 1 d . . .
C21 C 0.1415(3) 0.6348(3) 1.1775(2) 0.0631(9) Uani 1 1 d . . .
H21 H 0.1473 0.5947 1.2342 0.076 Uiso 1 1 calc R . .
C22 C 0.1148(4) 0.7532(4) 1.1772(3) 0.0727(11) Uani 1 1 d . . .
H22 H 0.1051 0.7936 1.2340 0.087 Uiso 1 1 calc R . .
C23 C 0.1024(3) 0.8117(3) 1.0932(3) 0.0613(9) Uani 1 1 d . . .
H23 H 0.0831 0.8914 1.0932 0.074 Uiso 1 1 calc R . .
C24 C 0.0593(3) 0.6714(3) 0.6312(3) 0.0585(9) Uani 1 1 d . . .
H24A H 0.0791 0.6159 0.6815 0.070 Uiso 1 1 calc R . .
H24B H -0.0386 0.6689 0.6144 0.070 Uiso 1 1 calc R . .
C26 C 0.1957(3) 0.4236(3) 0.6264(2) 0.0452(7) Uani 1 1 d . . .
H26 H 0.1068 0.4142 0.5890 0.054 Uiso 1 1 calc R . .
C27 C 0.2355(3) 0.3288(3) 0.6796(2) 0.0461(7) Uani 1 1 d . . .
H27 H 0.1732 0.2561 0.6769 0.055 Uiso 1 1 calc R . .
C29 C 0.4640(3) 0.3305(3) 0.9530(2) 0.0523(8) Uani 1 1 d . . .
H29A H 0.4276 0.4030 0.9317 0.063 Uiso 1 1 calc R . .
H29B H 0.5374 0.3561 1.0107 0.063 Uiso 1 1 calc R . .
C30 C 0.1497(3) 0.6342(3) 1.0091(2) 0.0426(7) Uani 1 1 d . . .
H30 H 0.1637 0.5951 0.9531 0.051 Uiso 1 1 calc R . .
C32 C 0.0940(4) 0.8934(3) 0.5933(3) 0.0718(10) Uani 1 1 d . . .
H32A H -0.0004 0.8995 0.5863 0.108 Uiso 1 1 calc R . .
H32B H 0.1079 0.8636 0.5318 0.108 Uiso 1 1 calc R . .
H32C H 0.1500 0.9735 0.6141 0.108 Uiso 1 1 calc R . .
C33 C 0.2750(4) 0.6135(3) 0.4644(2) 0.0732(11) Uani 1 1 d . . .
H33A H 0.2264 0.5340 0.4335 0.110 Uiso 1 1 calc R . .
H33B H 0.3714 0.6167 0.4718 0.110 Uiso 1 1 calc R . .
H33C H 0.2465 0.6770 0.4248 0.110 Uiso 1 1 calc R . .
C34 C 0.4837(4) 0.1582(3) 0.7297(3) 0.0665(10) Uani 1 1 d . . .
H34A H 0.5575 0.2113 0.7122 0.100 Uiso 1 1 calc R . .
H34B H 0.4182 0.1203 0.6717 0.100 Uiso 1 1 calc R . .
H34C H 0.5187 0.0951 0.7668 0.100 Uiso 1 1 calc R . .
C35 C 0.4101(4) 0.1231(3) 1.0175(3) 0.0719(10) Uani 1 1 d . . .
H35A H 0.4794 0.1494 1.0763 0.108 Uiso 1 1 calc R . .
H35B H 0.4491 0.0860 0.9698 0.108 Uiso 1 1 calc R . .
H35C H 0.3380 0.0637 1.0311 0.108 Uiso 1 1 calc R . .
O3 O 0.1278(2) 0.77762(18) 0.84195(16) 0.0533(5) Uani 1 1 d . . .
O7 O 0.3204(2) 0.75326(17) 0.60407(14) 0.0502(5) Uani 1 1 d . . .
O14 O 0.3039(2) 0.14978(17) 0.80928(15) 0.0496(5) Uani 1 1 d . . .
O18 O 0.2460(2) 0.40374(18) 1.03457(14) 0.0499(5) Uani 1 1 d . . .
O19 O 0.1030(2) 0.63210(19) 0.54725(16) 0.0572(6) Uani 1 1 d . . .
O28 O 0.51587(19) 0.27719(18) 0.87771(15) 0.0527(5) Uani 1 1 d . . .
O31 O 0.0377(3) 0.9118(2) 0.9190(2) 0.0927(9) Uani 1 1 d . . .
O36 O 0.1764(3) 0.3922(2) 1.17385(17) 0.0711(7) Uani 1 1 d . . .
C37 C 0.3738(4) 0.1213(3) 0.3959(2) 0.0632(9) Uani 1 1 d . . .
H37 H 0.4736 0.1370 0.4076 0.076 Uiso 1 1 calc R . .
Cl1 Cl 0.32158(13) -0.02348(11) 0.43535(9) 0.1013(4) Uani 1 1 d . . .
Cl2 Cl 0.32624(13) 0.23704(12) 0.46163(10) 0.1081(4) Uani 1 1 d . . .
Cl3 Cl 0.30625(13) 0.11934(12) 0.27146(8) 0.1020(4) Uani 1 1 d . . .

loop_
_atom_site_aniso_label
_atom_site_aniso_U_11
_atom_site_aniso_U_22
_atom_site_aniso_U_33
_atom_site_aniso_U_23
_atom_site_aniso_U_13
_atom_site_aniso_U_12
C1 0.0394(17) 0.0403(16) 0.067(2) -0.0065(15) 0.0191(15) 0.0059(13)
C2 0.061(2) 0.0410(18) 0.082(2) 0.0035(17) 0.0358(19) 0.0149(16)
C4 0.070(2) 0.0472(19) 0.087(3) 0.0216(18) 0.029(2) 0.0231(17)
C5 0.0480(18) 0.0431(17) 0.065(2) 0.0100(15) 0.0147(16) 0.0091(14)
C6 0.0505(19) 0.0373(16) 0.0595(19) 0.0008(14) 0.0126(15) -0.0008(14)
C8 0.053(2) 0.0451(18) 0.0453(17) 0.0013(14) 0.0050(14) 0.0018(15)
C9 0.0453(18) 0.0433(16) 0.0439(16) -0.0037(13) 0.0110(14) 0.0038(13)
C10 0.0448(19) 0.0460(18) 0.065(2) 0.0045(15) 0.0092(16) -0.0040(14)
C11 0.0384(17) 0.0495(18) 0.071(2) 0.0054(16) 0.0067(15) 0.0070(14)
C12 0.0405(17) 0.0380(15) 0.0507(17) -0.0060(13) 0.0122(14) 0.0082(13)
C13 0.0405(17) 0.0386(16) 0.0613(19) -0.0049(14) 0.0091(15) 0.0103(13)
C15 0.0482(18) 0.0356(15) 0.067(2) 0.0065(14) 0.0160(16) 0.0112(13)
C16 0.0539(19) 0.0388(16) 0.0553(18) 0.0050(14) 0.0091(15) 0.0181(14)
C17 0.070(2) 0.0494(19) 0.059(2) 0.0121(15) 0.0135(17) 0.0224(17)
C19 0.0410(17) 0.0555(19) 0.0482(18) 0.0011(15) 0.0052(14) 0.0073(14)
C20 0.0320(15) 0.0518(18) 0.0483(17) -0.0072(14) 0.0046(13) 0.0073(13)
C21 0.060(2) 0.083(3) 0.0469(19) -0.0069(17) 0.0051(16) 0.0273(19)
C22 0.075(3) 0.083(3) 0.061(2) -0.022(2) 0.0104(19) 0.031(2)
C23 0.057(2) 0.055(2) 0.074(2) -0.0137(18) 0.0169(18) 0.0191(16)
C24 0.0409(18) 0.0492(19) 0.081(2) 0.0144(17) 0.0062(17) 0.0049(15)
C26 0.0406(17) 0.0437(17) 0.0452(17) -0.0028(13) 0.0012(13) 0.0043(13)
C27 0.0427(17) 0.0363(16) 0.0536(18) -0.0059(13) 0.0072(14) -0.0005(13)
C29 0.0498(19) 0.0457(17) 0.0578(19) -0.0028(15) 0.0022(15) 0.0149(15)
C30 0.0342(15) 0.0429(16) 0.0506(17) -0.0069(13) 0.0127(13) 0.0064(12)
C32 0.070(2) 0.059(2) 0.090(3) 0.0272(19) 0.016(2) 0.0186(18)
C33 0.103(3) 0.066(2) 0.048(2) 0.0041(17) 0.019(2) 0.009(2)
C34 0.069(2) 0.056(2) 0.082(2) -0.0042(18) 0.026(2) 0.0240(18)
C35 0.091(3) 0.055(2) 0.075(2) 0.0156(18) 0.011(2) 0.037(2)
O3 0.0583(13) 0.0418(11) 0.0683(14) 0.0071(10) 0.0252(11) 0.0185(10)
O7 0.0515(13) 0.0435(11) 0.0533(12) 0.0031(9) 0.0147(10) -0.0012(9)
O14 0.0509(12) 0.0329(10) 0.0639(13) -0.0036(9) 0.0128(10) 0.0076(9)
O18 0.0604(13) 0.0448(12) 0.0492(12) 0.0055(9) 0.0132(10) 0.0219(10)
O19 0.0525(14) 0.0518(13) 0.0581(14) 0.0061(10) -0.0039(11) 0.0057(10)
O28 0.0391(11) 0.0514(12) 0.0655(14) -0.0012(10) 0.0040(10) 0.0154(10)
O31 0.141(3) 0.0608(16) 0.111(2) 0.0227(15) 0.070(2) 0.0575(17)
O36 0.0875(19) 0.0759(17) 0.0585(15) 0.0153(13) 0.0277(13) 0.0223(14)
C37 0.057(2) 0.073(2) 0.066(2) 0.0159(18) 0.0238(18) 0.0148(18)
Cl1 0.1141(9) 0.0874(8) 0.1094(9) 0.0361(7) 0.0437(7) 0.0059(7)
Cl2 0.1014(9) 0.1039(9) 0.1221(10) -0.0271(7) 0.0349(8) 0.0275(7)
Cl3 0.1170(10) 0.1281(10) 0.0645(6) 0.0279(6) 0.0178(6) 0.0309(8)

loop_
_geom_bond_atom_site_label_1
_geom_bond_atom_site_label_2
_geom_bond_distance
_geom_bond_site_symmetry_2
_geom_bond_publ_flag
C1 C23 1.391(4) . ?
C1 C30 1.393(4) . ?
C1 C2 1.487(5) . ?
C2 O31 1.214(4) . ?
C2 O3 1.329(4) . ?
C4 O3 1.462(4) . ?
C4 C5 1.507(5) . ?
C5 C6 1.518(4) . ?
C5 C24 1.529(4) . ?
C5 C32 1.537(4) . ?
C6 O7 1.434(3) . ?
C8 O19 1.411(4) . ?
C8 O7 1.429(3) . ?
C8 C33 1.514(4) . ?
C8 C9 1.531(4) . ?
C9 C10 1.383(4) . ?
C9 C26 1.387(4) . ?
C10 C11 1.371(4) . ?
C11 C12 1.394(4) . ?
C12 C27 1.382(4) . ?
C12 C13 1.524(4) . ?
C13 O28 1.421(3) . ?
C13 O14 1.424(3) . ?
C13 C34 1.511(4) . ?
C15 O14 1.434(3) . ?
C15 C16 1.523(4) . ?
C16 C17 1.508(4) . ?
C16 C29 1.524(4) . ?
C16 C35 1.548(4) . ?
C17 O18 1.457(3) . ?
C19 O36 1.208(4) . ?
C19 O18 1.347(4) . ?
C19 C20 1.486(4) . ?
C20 C21 1.387(4) . ?
C20 C30 1.387(4) . ?
C21 C22 1.375(5) . ?
C22 C23 1.370(5) . ?
C24 O19 1.427(4) . ?
C26 C27 1.380(4) . ?
C29 O28 1.429(3) . ?
C37 Cl2 1.731(4) . ?
C37 Cl3 1.738(4) . ?
C37 Cl1 1.753(4) . ?
